data_7718044
loop_
_publ_author_name
'Tsui, Tz-Ching'
'Lan, Hao-Yuan'
'Li, Han-Jung'
'Kuo, Ting-Shen'
'Liu, Hsueh-Ju'

_publ_section_title
;
 Flexible bidentate aluminum Lewis acids for host-guest complex formation.
;
_journal_issue 13
_journal_name_full 'Dalton transactions (Cambridge, England : 2003)'
_journal_page_first 5311
_journal_page_last 5318
_journal_paper_doi 10.1039/d4dt03288h
_journal_volume 54
_journal_year 2025
_chemical_formula_moiety 'C95 H124 Al4 Cl8 N8 Si4'
_chemical_formula_sum 'C95 H124 Al4 Cl8 N8 Si4'
_chemical_formula_weight 1881.89
_space_group_crystal_system monoclinic
_space_group_IT_number 14
_space_group_name_Hall '-P 2yn'
_space_group_name_H-M_alt 'P 1 21/n 1'
_atom_sites_solution_hydrogens mixed
_audit_creation_method SHELXL-2014/7
_audit_update_record
;
2025-02-05 deposited with the CCDC.	2025-02-07 downloaded from the CCDC.
;
_cell_angle_alpha 90
_cell_angle_beta 94.243(3)
_cell_angle_gamma 90
_cell_formula_units_Z 2
_cell_length_a 18.184(2)
_cell_length_b 10.2631(12)
_cell_length_c 27.735(3)
_cell_measurement_reflns_used 9561
_cell_measurement_temperature 200(2)
_cell_measurement_theta_max 23.243
_cell_measurement_theta_min 2.281
_cell_volume 5161.8(10)
_computing_data_collection 'Bruker APEX4'
_computing_data_reduction 'Bruker APEX4'
_computing_molecular_graphics 'ORTEP-3 for Windows V1.08'
_computing_publication_material 'WinGx 2014'
_computing_structure_refinement 'SHELXL-2014/7 (Sheldrick, 2014)'
_computing_structure_solution 'WinGx 2014'
_diffrn_ambient_temperature 200(2)
_diffrn_measured_fraction_theta_full 0.996
_diffrn_measured_fraction_theta_max 0.996
_diffrn_measurement_device_type 'Bruker D8 Venture'
_diffrn_radiation_type MoK\a
_diffrn_radiation_wavelength 0.71073
_diffrn_reflns_av_R_equivalents 0.1097
_diffrn_reflns_av_unetI/netI 0.0709
_diffrn_reflns_Laue_measured_fraction_full 0.996
_diffrn_reflns_Laue_measured_fraction_max 0.996
_diffrn_reflns_limit_h_max 20
_diffrn_reflns_limit_h_min -21
_diffrn_reflns_limit_k_max 12
_diffrn_reflns_limit_k_min -12
_diffrn_reflns_limit_l_max 33
_diffrn_reflns_limit_l_min -33
_diffrn_reflns_number 70763
_diffrn_reflns_point_group_measured_fraction_full 0.996
_diffrn_reflns_point_group_measured_fraction_max 0.996
_diffrn_reflns_theta_full 25.112
_diffrn_reflns_theta_max 25.112
_diffrn_reflns_theta_min 2.280
_exptl_absorpt_coefficient_mu 0.345
_exptl_absorpt_correction_T_max 0.9931
_exptl_absorpt_correction_T_min 0.9006
_exptl_absorpt_correction_type multi-scan
_exptl_absorpt_process_details SADABS
_exptl_crystal_colour colorless
_exptl_crystal_density_diffrn 1.211
_exptl_crystal_description prism
_exptl_crystal_F_000 1988
_exptl_crystal_size_max 0.310
_exptl_crystal_size_mid 0.090
_exptl_crystal_size_min 0.020
_refine_diff_density_max 0.386
_refine_diff_density_min -0.465
_refine_diff_density_rms 0.064
_refine_ls_extinction_method none
_refine_ls_goodness_of_fit_ref 1.050
_refine_ls_hydrogen_treatment constr
_refine_ls_matrix_type full
_refine_ls_number_parameters 554
_refine_ls_number_reflns 9167
_refine_ls_number_restraints 0
_refine_ls_restrained_S_all 1.050
_refine_ls_R_factor_all 0.1250
_refine_ls_R_factor_gt 0.0575
_refine_ls_shift/su_max 0.000
_refine_ls_shift/su_mean 0.000
_refine_ls_structure_factor_coef Fsqd
_refine_ls_weighting_details 'w=1/[\s^2^(Fo^2^)+(0.0464P)^2^+6.5018P] where P=(Fo^2^+2Fc^2^)/3'
_refine_ls_weighting_scheme calc
_refine_ls_wR_factor_gt 0.1182
_refine_ls_wR_factor_ref 0.1499
_reflns_Friedel_coverage 0.000
_reflns_number_gt 5425
_reflns_number_total 9167
_reflns_threshold_expression 'I > 2\s(I)'
_cod_data_source_file d4dt03288h2.cif
_cod_data_source_block shelx_CCDC8
_cod_depositor_comments 'Adding full bibliography for 7718036--7718044.cif.'
_cod_original_cell_volume 5161.9(10)
_cod_original_sg_symbol_H-M 'P 21/n'
_cod_database_code 7718044
_shelx_shelxl_version_number 2014/7
_shelx_space_group_comment
;
The symmetry employed for this shelxl refinement is uniquely defined
by the following loop, which should always be used as a source of
symmetry information in preference to the above space-group names.
They are only intended as comments.
;
_shelx_estimated_absorpt_t_min 0.901
_shelx_estimated_absorpt_t_max 0.993

loop_
_space_group_symop_operation_xyz
'x, y, z'
'-x+1/2, y+1/2, -z+1/2'
'-x, -y, -z'
'x-1/2, -y-1/2, z-1/2'

loop_
_atom_site_label
_atom_site_type_symbol
_atom_site_fract_x
_atom_site_fract_y
_atom_site_fract_z
_atom_site_U_iso_or_equiv
_atom_site_adp_type
_atom_site_occupancy
_atom_site_site_symmetry_order
_atom_site_calc_flag
_atom_site_refinement_flags_posn
_atom_site_refinement_flags_adp
_atom_site_refinement_flags_occupancy
_atom_site_disorder_assembly
_atom_site_disorder_group
C1 C 0.4090(2) 0.7727(4) 0.13857(14) 0.0386(10) Uani 1 1 d . . . . .
C2 C 0.3853(2) 0.7933(4) 0.08956(14) 0.0418(10) Uani 1 1 d . . . . .
C3 C 0.3613(2) 0.6828(4) 0.05604(14) 0.0470(11) Uani 1 1 d . . . . .
H3 H 0.3668 0.5997 0.0748 0.056 Uiso 1 1 calc R U . . .
C4 C 0.2807(3) 0.6965(5) 0.03771(17) 0.0648(14) Uani 1 1 d . . . . .
H4A H 0.2745 0.7745 0.0174 0.097 Uiso 1 1 calc R U . . .
H4B H 0.2502 0.7042 0.0653 0.097 Uiso 1 1 calc R U . . .
H4C H 0.2654 0.6194 0.0186 0.097 Uiso 1 1 calc R U . . .
C5 C 0.4103(3) 0.6732(5) 0.01303(16) 0.0696(15) Uani 1 1 d . . . . .
H5A H 0.3954 0.5973 -0.0068 0.104 Uiso 1 1 calc R U . . .
H5B H 0.4620 0.6639 0.0252 0.104 Uiso 1 1 calc R U . . .
H5C H 0.4045 0.7524 -0.0066 0.104 Uiso 1 1 calc R U . . .
C6 C 0.3842(3) 0.9194(4) 0.07151(16) 0.0544(12) Uani 1 1 d . . . . .
H6 H 0.3673 0.9338 0.0387 0.065 Uiso 1 1 calc R U . . .
C7 C 0.4068(3) 1.0239(5) 0.09976(19) 0.0624(14) Uani 1 1 d . . . . .
H7 H 0.4053 1.1096 0.0867 0.075 Uiso 1 1 calc R U . . .
C8 C 0.4314(3) 1.0031(5) 0.14690(19) 0.0620(14) Uani 1 1 d . . . . .
H8 H 0.4469 1.0756 0.1664 0.074 Uiso 1 1 calc R U . . .
C9 C 0.4345(2) 0.8794(4) 0.16713(15) 0.0459(11) Uani 1 1 d . . . . .
C10 C 0.4650(3) 0.8625(5) 0.21886(16) 0.0579(13) Uani 1 1 d . . . . .
H10 H 0.4683 0.7669 0.2256 0.070 Uiso 1 1 calc R U . . .
C11 C 0.4143(3) 0.9222(6) 0.25438(18) 0.0795(17) Uani 1 1 d . . . . .
H11A H 0.4118 1.0167 0.2496 0.119 Uiso 1 1 calc R U . . .
H11B H 0.4336 0.9032 0.2876 0.119 Uiso 1 1 calc R U . . .
H11C H 0.3648 0.8849 0.2488 0.119 Uiso 1 1 calc R U . . .
C12 C 0.5421(3) 0.9187(6) 0.2273(2) 0.0879(19) Uani 1 1 d . . . . .
H12A H 0.5736 0.8833 0.2032 0.132 Uiso 1 1 calc R U . . .
H12B H 0.5627 0.8954 0.2598 0.132 Uiso 1 1 calc R U . . .
H12C H 0.5399 1.0138 0.2242 0.132 Uiso 1 1 calc R U . . .
C13 C 0.5546(2) 0.6368(5) 0.12148(15) 0.0603(13) Uani 1 1 d . . . . .
H13A H 0.5993 0.5839 0.1203 0.090 Uiso 1 1 calc R U . . .
H13B H 0.5658 0.7152 0.1408 0.090 Uiso 1 1 calc R U . . .
H13C H 0.5369 0.6620 0.0886 0.090 Uiso 1 1 calc R U . . .
C14 C 0.4597(3) 0.3975(4) 0.10982(16) 0.0611(14) Uani 1 1 d . . . . .
H14A H 0.4445 0.4271 0.0770 0.092 Uiso 1 1 calc R U . . .
H14B H 0.4193 0.3485 0.1228 0.092 Uiso 1 1 calc R U . . .
H14C H 0.5031 0.3412 0.1090 0.092 Uiso 1 1 calc R U . . .
C15 C 0.5264(2) 0.4727(4) 0.20717(13) 0.0380(10) Uani 1 1 d . . . . .
C16 C 0.5864(2) 0.5348(4) 0.23139(15) 0.0495(12) Uani 1 1 d . . . . .
H16 H 0.6018 0.6169 0.2200 0.059 Uiso 1 1 calc R U . . .
C17 C 0.6245(2) 0.4799(4) 0.27178(15) 0.0501(12) Uani 1 1 d . . . . .
H17 H 0.6659 0.5249 0.2865 0.060 Uiso 1 1 calc R U . . .
C18 C 0.6044(2) 0.3630(4) 0.29128(13) 0.0372(10) Uani 1 1 d . . . . .
C19 C 0.5421(3) 0.3039(4) 0.26863(15) 0.0517(12) Uani 1 1 d . . . . .
H19 H 0.5244 0.2253 0.2817 0.062 Uiso 1 1 calc R U . . .
C20 C 0.5050(2) 0.3563(4) 0.22763(15) 0.0503(12) Uani 1 1 d . . . . .
H20 H 0.4636 0.3110 0.2130 0.060 Uiso 1 1 calc R U . . .
C21 C 0.6199(3) 0.1220(4) 0.35232(15) 0.0577(13) Uani 1 1 d . . . . .
H21A H 0.6189 0.0667 0.3235 0.087 Uiso 1 1 calc R U . . .
H21B H 0.5694 0.1383 0.3608 0.087 Uiso 1 1 calc R U . . .
H21C H 0.6476 0.0779 0.3793 0.087 Uiso 1 1 calc R U . . .
C22 C 0.7543(2) 0.2473(5) 0.31376(15) 0.0557(13) Uani 1 1 d . . . . .
H22A H 0.7472 0.1807 0.2885 0.084 Uiso 1 1 calc R U . . .
H22B H 0.7903 0.2162 0.3392 0.084 Uiso 1 1 calc R U . . .
H22C H 0.7725 0.3276 0.2997 0.084 Uiso 1 1 calc R U . . .
C23 C 0.7553(2) 0.3990(4) 0.41197(13) 0.0366(10) Uani 1 1 d . . . . .
C24 C 0.7981(2) 0.5076(4) 0.39927(13) 0.0398(10) Uani 1 1 d . . . . .
C25 C 0.7690(2) 0.6140(4) 0.36500(14) 0.0453(11) Uani 1 1 d . . . . .
H25 H 0.7162 0.5941 0.3551 0.054 Uiso 1 1 calc R U . . .
C26 C 0.8110(3) 0.6199(5) 0.31921(16) 0.0693(15) Uani 1 1 d . . . . .
H26A H 0.8077 0.5354 0.3028 0.104 Uiso 1 1 calc R U . . .
H26B H 0.8628 0.6409 0.3280 0.104 Uiso 1 1 calc R U . . .
H26C H 0.7893 0.6874 0.2976 0.104 Uiso 1 1 calc R U . . .
C27 C 0.7721(3) 0.7467(4) 0.38903(17) 0.0613(13) Uani 1 1 d . . . . .
H27A H 0.8237 0.7732 0.3954 0.092 Uiso 1 1 calc R U . . .
H27B H 0.7485 0.7422 0.4196 0.092 Uiso 1 1 calc R U . . .
H27C H 0.7463 0.8104 0.3676 0.092 Uiso 1 1 calc R U . . .
C28 C 0.8705(2) 0.5177(5) 0.41920(15) 0.0491(11) Uani 1 1 d . . . . .
H28 H 0.8998 0.5888 0.4100 0.059 Uiso 1 1 calc R U . . .
C29 C 0.9008(3) 0.4284(5) 0.45155(16) 0.0546(12) Uani 1 1 d . . . . .
H29 H 0.9506 0.4367 0.4640 0.065 Uiso 1 1 calc R U . . .
C30 C 0.8587(2) 0.3277(5) 0.46568(15) 0.0502(12) Uani 1 1 d . . . . .
H30 H 0.8794 0.2681 0.4892 0.060 Uiso 1 1 calc R U . . .
C31 C 0.7859(2) 0.3091(4) 0.44668(13) 0.0388(10) Uani 1 1 d . . . . .
C32 C 0.7435(2) 0.1922(4) 0.46281(13) 0.0432(11) Uani 1 1 d . . . . .
H32 H 0.6902 0.2057 0.4526 0.052 Uiso 1 1 calc R U . . .
C33 C 0.7509(3) 0.1745(5) 0.51784(14) 0.0594(13) Uani 1 1 d . . . . .
H33A H 0.7166 0.1068 0.5271 0.089 Uiso 1 1 calc R U . . .
H33B H 0.7393 0.2568 0.5335 0.089 Uiso 1 1 calc R U . . .
H33C H 0.8015 0.1486 0.5281 0.089 Uiso 1 1 calc R U . . .
C34 C 0.7692(3) 0.0678(4) 0.43866(15) 0.0586(13) Uani 1 1 d . . . . .
H34A H 0.7664 0.0800 0.4035 0.088 Uiso 1 1 calc R U . . .
H34B H 0.7374 -0.0050 0.4466 0.088 Uiso 1 1 calc R U . . .
H34C H 0.8202 0.0487 0.4504 0.088 Uiso 1 1 calc R U . . .
C35 C 0.3279(2) 0.4924(4) 0.48529(15) 0.0500(12) Uani 1 1 d . . . . .
H35 H 0.3006 0.4322 0.5029 0.060 Uiso 1 1 calc R U . . .
C36 C 0.3147(2) 0.4971(4) 0.43580(14) 0.0469(11) Uani 1 1 d . . . . .
H36 H 0.2785 0.4422 0.4199 0.056 Uiso 1 1 calc R U . . .
C37 C 0.3550(2) 0.5830(4) 0.40944(14) 0.0385(10) Uani 1 1 d . . . . .
C38 C 0.4053(2) 0.6626(4) 0.43497(14) 0.0429(10) Uani 1 1 d . . . . .
H38 H 0.4335 0.7235 0.4183 0.051 Uiso 1 1 calc R U . . .
C39 C 0.4147(2) 0.6539(4) 0.48429(14) 0.0430(10) Uani 1 1 d . . . . .
H39 H 0.4491 0.7105 0.5011 0.052 Uiso 1 1 calc R U . . .
C40 C 0.3465(2) 0.5855(4) 0.35601(14) 0.0385(10) Uani 1 1 d . . . . .
C41 C 0.4078(2) 0.5932(5) 0.32978(14) 0.0482(12) Uani 1 1 d . . . . .
H41 H 0.4556 0.5983 0.3460 0.058 Uiso 1 1 calc R U . . .
C42 C 0.3996(2) 0.5937(5) 0.28046(14) 0.0504(12) Uani 1 1 d . . . . .
H42 H 0.4427 0.5957 0.2631 0.061 Uiso 1 1 calc R U . . .
C43 C 0.2734(2) 0.5843(5) 0.28093(15) 0.0525(12) Uani 1 1 d . . . . .
H43 H 0.2261 0.5824 0.2640 0.063 Uiso 1 1 calc R U . . .
C44 C 0.2782(2) 0.5798(4) 0.33063(14) 0.0476(11) Uani 1 1 d . . . . .
H44 H 0.2347 0.5728 0.3475 0.057 Uiso 1 1 calc R U . . .
C45 C 0.5655(4) 0.9389(6) 0.4988(3) 0.0887(19) Uani 1 1 d . . . . .
H45 H 0.6115 0.8956 0.4974 0.106 Uiso 1 1 calc R U . . .
C46 C 0.5240(4) 0.9630(6) 0.4573(3) 0.0823(17) Uani 1 1 d . . . . .
H46 H 0.5417 0.9363 0.4275 0.099 Uiso 1 1 calc R U . . .
C47 C 0.4572(4) 1.0245(6) 0.4568(3) 0.0888(19) Uani 1 1 d . . . . .
Al1 Al 0.32320(7) 0.59543(13) 0.18455(4) 0.0443(3) Uani 1 1 d . . . . .
Al2 Al 0.60562(7) 0.45058(12) 0.42002(4) 0.0392(3) Uani 1 1 d . . . . .
Cl1 Cl 0.28800(9) 0.40245(14) 0.16922(5) 0.0835(5) Uani 1 1 d . . . . .
Cl2 Cl 0.23523(7) 0.73092(15) 0.17163(5) 0.0735(4) Uani 1 1 d . . . . .
Cl3 Cl 0.50255(6) 0.35663(12) 0.40398(4) 0.0533(3) Uani 1 1 d . . . . .
Cl4 Cl 0.59243(7) 0.65585(11) 0.41269(4) 0.0568(3) Uani 1 1 d . . . . .
N1 N 0.40825(17) 0.6417(3) 0.15906(10) 0.0361(8) Uani 1 1 d . . . . .
N2 N 0.68082(16) 0.3796(3) 0.39046(10) 0.0333(8) Uani 1 1 d . . . . .
N3 N 0.37728(18) 0.5686(3) 0.50988(11) 0.0404(8) Uani 1 1 d . . . . .
N4 N 0.33360(19) 0.5913(3) 0.25543(11) 0.0433(9) Uani 1 1 d . . . . .
Si1 Si 0.48283(7) 0.54127(12) 0.14912(4) 0.0410(3) Uani 1 1 d . . . . .
Si2 Si 0.66542(7) 0.27989(12) 0.33981(4) 0.0407(3) Uani 1 1 d . . . . .
C48 C 0.4118(8) 1.0433(12) 0.4076(5) 0.116(5) Uani 0.5 1 d . . P . .
H48A H 0.4441 1.0320 0.3812 0.173 Uiso 0.5 1 calc R U P . .
H48B H 0.3905 1.1310 0.4061 0.173 Uiso 0.5 1 calc R U P . .
H48C H 0.3721 0.9786 0.4045 0.173 Uiso 0.5 1 calc R U P . .
H47 H 0.4259 1.0411 0.4244 0.139 Uiso 0.5 1 d R U P . .

loop_
_atom_site_aniso_label
_atom_site_aniso_U_11
_atom_site_aniso_U_22
_atom_site_aniso_U_33
_atom_site_aniso_U_23
_atom_site_aniso_U_13
_atom_site_aniso_U_12
C1 0.042(2) 0.035(2) 0.039(2) 0.0027(19) -0.0002(19) -0.0048(19)
C2 0.050(3) 0.036(3) 0.038(2) 0.0035(19) -0.005(2) -0.002(2)
C3 0.060(3) 0.046(3) 0.033(2) 0.002(2) -0.008(2) 0.006(2)
C4 0.071(4) 0.067(4) 0.054(3) -0.012(3) -0.012(3) 0.003(3)
C5 0.078(4) 0.083(4) 0.046(3) -0.008(3) -0.004(3) 0.007(3)
C6 0.066(3) 0.050(3) 0.047(3) 0.014(2) 0.002(2) 0.002(2)
C7 0.074(4) 0.036(3) 0.076(4) 0.005(3) 0.003(3) -0.004(3)
C8 0.070(4) 0.038(3) 0.077(4) -0.013(3) 0.000(3) -0.009(3)
C9 0.050(3) 0.039(3) 0.048(3) -0.003(2) -0.001(2) -0.005(2)
C10 0.066(3) 0.056(3) 0.050(3) -0.016(2) -0.011(2) -0.004(3)
C11 0.093(4) 0.090(4) 0.054(3) -0.019(3) -0.001(3) 0.008(3)
C12 0.070(4) 0.090(5) 0.099(4) -0.031(4) -0.027(3) -0.013(3)
C13 0.055(3) 0.083(4) 0.043(3) 0.018(3) 0.005(2) 0.003(3)
C14 0.079(4) 0.053(3) 0.048(3) -0.010(2) -0.015(2) 0.017(3)
C15 0.041(2) 0.041(3) 0.032(2) 0.0003(19) 0.0010(18) -0.001(2)
C16 0.056(3) 0.049(3) 0.042(2) 0.013(2) -0.006(2) -0.014(2)
C17 0.049(3) 0.058(3) 0.041(2) 0.006(2) -0.014(2) -0.016(2)
C18 0.043(2) 0.037(2) 0.031(2) -0.0036(18) -0.0010(18) 0.000(2)
C19 0.069(3) 0.036(3) 0.048(3) 0.006(2) -0.012(2) -0.004(2)
C20 0.055(3) 0.047(3) 0.046(3) 0.006(2) -0.018(2) -0.010(2)
C21 0.083(4) 0.042(3) 0.045(3) -0.001(2) -0.017(2) 0.001(3)
C22 0.062(3) 0.066(3) 0.038(2) -0.011(2) -0.008(2) 0.021(3)
C23 0.045(2) 0.039(2) 0.026(2) -0.0074(18) 0.0035(18) 0.005(2)
C24 0.044(3) 0.045(3) 0.030(2) -0.0067(19) 0.0016(18) 0.001(2)
C25 0.050(3) 0.050(3) 0.035(2) 0.001(2) 0.000(2) -0.004(2)
C26 0.075(4) 0.092(4) 0.042(3) 0.006(3) 0.011(2) -0.010(3)
C27 0.077(4) 0.047(3) 0.058(3) -0.002(2) -0.006(3) -0.007(3)
C28 0.047(3) 0.051(3) 0.049(3) -0.013(2) 0.003(2) -0.001(2)
C29 0.044(3) 0.061(3) 0.057(3) -0.017(3) -0.005(2) 0.004(3)
C30 0.055(3) 0.055(3) 0.038(2) -0.011(2) -0.012(2) 0.017(2)
C31 0.046(3) 0.043(3) 0.027(2) -0.0034(18) -0.0011(18) 0.010(2)
C32 0.054(3) 0.042(3) 0.032(2) 0.0012(19) -0.002(2) 0.010(2)
C33 0.072(3) 0.066(3) 0.041(3) 0.011(2) 0.008(2) 0.021(3)
C34 0.080(4) 0.050(3) 0.046(3) 0.002(2) 0.003(2) 0.014(3)
C35 0.054(3) 0.055(3) 0.041(3) 0.001(2) 0.011(2) -0.019(2)
C36 0.053(3) 0.054(3) 0.033(2) -0.003(2) 0.005(2) -0.018(2)
C37 0.041(2) 0.039(3) 0.036(2) -0.0029(19) 0.0085(19) 0.001(2)
C38 0.046(3) 0.048(3) 0.036(2) 0.002(2) 0.0100(19) -0.006(2)
C39 0.045(3) 0.042(3) 0.043(2) -0.004(2) 0.008(2) -0.007(2)
C40 0.044(3) 0.039(3) 0.034(2) 0.0007(18) 0.0092(19) 0.000(2)
C41 0.040(3) 0.072(3) 0.032(2) 0.006(2) 0.0045(19) 0.006(2)
C42 0.044(3) 0.072(3) 0.037(2) 0.009(2) 0.011(2) 0.007(2)
C43 0.041(3) 0.072(3) 0.045(3) 0.004(2) 0.001(2) -0.011(2)
C44 0.047(3) 0.060(3) 0.037(2) 0.002(2) 0.009(2) -0.007(2)
C45 0.074(4) 0.065(4) 0.130(6) -0.001(4) 0.028(5) -0.004(3)
C46 0.090(5) 0.061(4) 0.098(5) -0.004(4) 0.027(4) -0.012(4)
C47 0.095(5) 0.058(4) 0.112(6) 0.014(4) -0.002(5) -0.023(4)
Al1 0.0467(8) 0.0515(8) 0.0338(7) 0.0053(6) -0.0025(6) -0.0080(6)
Al2 0.0429(7) 0.0417(8) 0.0333(6) -0.0001(6) 0.0033(5) 0.0018(6)
Cl1 0.1095(12) 0.0704(10) 0.0718(9) -0.0101(7) 0.0150(8) -0.0487(9)
Cl2 0.0552(8) 0.0993(11) 0.0656(8) 0.0240(8) 0.0033(6) 0.0150(7)
Cl3 0.0469(7) 0.0581(8) 0.0538(7) 0.0016(6) -0.0030(5) -0.0045(6)
Cl4 0.0603(8) 0.0424(7) 0.0694(8) 0.0020(6) 0.0161(6) 0.0064(6)
N1 0.042(2) 0.034(2) 0.0305(17) 0.0031(15) -0.0062(14) -0.0031(16)
N2 0.0357(19) 0.037(2) 0.0264(16) -0.0022(14) -0.0028(14) 0.0026(15)
N3 0.043(2) 0.043(2) 0.0357(18) -0.0015(16) 0.0078(16) -0.0080(17)
N4 0.042(2) 0.052(2) 0.0354(19) 0.0051(17) 0.0015(17) -0.0005(17)
Si1 0.0486(7) 0.0446(7) 0.0288(6) 0.0022(5) -0.0040(5) 0.0002(6)
Si2 0.0501(7) 0.0412(7) 0.0294(6) -0.0025(5) -0.0058(5) 0.0069(6)
C48 0.095(10) 0.077(9) 0.170(15) 0.026(9) -0.022(10) -0.016(8)

loop_
_atom_type_symbol
_atom_type_description
_atom_type_scat_dispersion_real
_atom_type_scat_dispersion_imag
_atom_type_scat_source
C C 0.0033 0.0016 'International Tables Vol C Tables 4.2.6.8 and 6.1.1.4'
H H 0.0000 0.0000 'International Tables Vol C Tables 4.2.6.8 and 6.1.1.4'
Al Al 0.0645 0.0514 'International Tables Vol C Tables 4.2.6.8 and 6.1.1.4'
Cl Cl 0.1484 0.1585 'International Tables Vol C Tables 4.2.6.8 and 6.1.1.4'
N N 0.0061 0.0033 'International Tables Vol C Tables 4.2.6.8 and 6.1.1.4'
Si Si 0.0817 0.0704 'International Tables Vol C Tables 4.2.6.8 and 6.1.1.4'

loop_
_geom_angle_atom_site_label_1
_geom_angle_atom_site_label_2
_geom_angle_atom_site_label_3
_geom_angle
_geom_angle_site_symmetry_1
_geom_angle_site_symmetry_3
_geom_angle_publ_flag
C9 C1 C2 119.3(4) . . ?
C9 C1 N1 120.6(3) . . ?
C2 C1 N1 120.1(3) . . ?
C6 C2 C1 118.8(4) . . ?
C6 C2 C3 118.9(4) . . ?
C1 C2 C3 122.3(4) . . ?
C2 C3 C4 111.3(4) . . ?
C2 C3 C5 111.6(4) . . ?
C4 C3 C5 110.1(4) . . ?
C2 C3 H3 107.9 . . ?
C4 C3 H3 107.9 . . ?
C5 C3 H3 107.9 . . ?
C3 C4 H4A 109.5 . . ?
C3 C4 H4B 109.5 . . ?
H4A C4 H4B 109.5 . . ?
C3 C4 H4C 109.5 . . ?
H4A C4 H4C 109.5 . . ?
H4B C4 H4C 109.5 . . ?
C3 C5 H5A 109.5 . . ?
C3 C5 H5B 109.5 . . ?
H5A C5 H5B 109.5 . . ?
C3 C5 H5C 109.5 . . ?
H5A C5 H5C 109.5 . . ?
H5B C5 H5C 109.5 . . ?
C7 C6 C2 121.8(4) . . ?
C7 C6 H6 119.1 . . ?
C2 C6 H6 119.1 . . ?
C8 C7 C6 119.1(4) . . ?
C8 C7 H7 120.5 . . ?
C6 C7 H7 120.5 . . ?
C7 C8 C9 122.0(4) . . ?
C7 C8 H8 119.0 . . ?
C9 C8 H8 119.0 . . ?
C8 C9 C1 118.8(4) . . ?
C8 C9 C10 119.4(4) . . ?
C1 C9 C10 121.8(4) . . ?
C9 C10 C12 111.9(4) . . ?
C9 C10 C11 111.7(4) . . ?
C12 C10 C11 110.1(4) . . ?
C9 C10 H10 107.6 . . ?
C12 C10 H10 107.6 . . ?
C11 C10 H10 107.6 . . ?
C10 C11 H11A 109.5 . . ?
C10 C11 H11B 109.5 . . ?
H11A C11 H11B 109.5 . . ?
C10 C11 H11C 109.5 . . ?
H11A C11 H11C 109.5 . . ?
H11B C11 H11C 109.5 . . ?
C10 C12 H12A 109.5 . . ?
C10 C12 H12B 109.5 . . ?
H12A C12 H12B 109.5 . . ?
C10 C12 H12C 109.5 . . ?
H12A C12 H12C 109.5 . . ?
H12B C12 H12C 109.5 . . ?
Si1 C13 H13A 109.5 . . ?
Si1 C13 H13B 109.5 . . ?
H13A C13 H13B 109.5 . . ?
Si1 C13 H13C 109.5 . . ?
H13A C13 H13C 109.5 . . ?
H13B C13 H13C 109.5 . . ?
Si1 C14 H14A 109.5 . . ?
Si1 C14 H14B 109.5 . . ?
H14A C14 H14B 109.5 . . ?
Si1 C14 H14C 109.5 . . ?
H14A C14 H14C 109.5 . . ?
H14B C14 H14C 109.5 . . ?
C20 C15 C16 115.4(4) . . ?
C20 C15 Si1 124.0(3) . . ?
C16 C15 Si1 120.5(3) . . ?
C17 C16 C15 121.9(4) . . ?
C17 C16 H16 119.0 . . ?
C15 C16 H16 119.0 . . ?
C18 C17 C16 122.6(4) . . ?
C18 C17 H17 118.7 . . ?
C16 C17 H17 118.7 . . ?
C17 C18 C19 115.6(4) . . ?
C17 C18 Si2 121.1(3) . . ?
C19 C18 Si2 122.8(3) . . ?
C20 C19 C18 122.0(4) . . ?
C20 C19 H19 119.0 . . ?
C18 C19 H19 119.0 . . ?
C19 C20 C15 122.4(4) . . ?
C19 C20 H20 118.8 . . ?
C15 C20 H20 118.8 . . ?
Si2 C21 H21A 109.5 . . ?
Si2 C21 H21B 109.5 . . ?
H21A C21 H21B 109.5 . . ?
Si2 C21 H21C 109.5 . . ?
H21A C21 H21C 109.5 . . ?
H21B C21 H21C 109.5 . . ?
Si2 C22 H22A 109.5 . . ?
Si2 C22 H22B 109.5 . . ?
H22A C22 H22B 109.5 . . ?
Si2 C22 H22C 109.5 . . ?
H22A C22 H22C 109.5 . . ?
H22B C22 H22C 109.5 . . ?
C31 C23 C24 119.1(4) . . ?
C31 C23 N2 119.8(4) . . ?
C24 C23 N2 121.1(3) . . ?
C28 C24 C23 118.6(4) . . ?
C28 C24 C25 118.1(4) . . ?
C23 C24 C25 123.3(4) . . ?
C27 C25 C24 111.8(3) . . ?
C27 C25 C26 108.9(4) . . ?
C24 C25 C26 112.1(4) . . ?
C27 C25 H25 108.0 . . ?
C24 C25 H25 108.0 . . ?
C26 C25 H25 108.0 . . ?
C25 C26 H26A 109.5 . . ?
C25 C26 H26B 109.5 . . ?
H26A C26 H26B 109.5 . . ?
C25 C26 H26C 109.5 . . ?
H26A C26 H26C 109.5 . . ?
H26B C26 H26C 109.5 . . ?
C25 C27 H27A 109.5 . . ?
C25 C27 H27B 109.5 . . ?
H27A C27 H27B 109.5 . . ?
C25 C27 H27C 109.5 . . ?
H27A C27 H27C 109.5 . . ?
H27B C27 H27C 109.5 . . ?
C29 C28 C24 122.2(4) . . ?
C29 C28 H28 118.9 . . ?
C24 C28 H28 118.9 . . ?
C30 C29 C28 119.4(4) . . ?
C30 C29 H29 120.3 . . ?
C28 C29 H29 120.3 . . ?
C29 C30 C31 122.1(4) . . ?
C29 C30 H30 119.0 . . ?
C31 C30 H30 119.0 . . ?
C30 C31 C23 118.6(4) . . ?
C30 C31 C32 119.0(4) . . ?
C23 C31 C32 122.4(4) . . ?
C31 C32 C34 110.7(3) . . ?
C31 C32 C33 112.3(4) . . ?
C34 C32 C33 109.2(3) . . ?
C31 C32 H32 108.1 . . ?
C34 C32 H32 108.1 . . ?
C33 C32 H32 108.1 . . ?
C32 C33 H33A 109.5 . . ?
C32 C33 H33B 109.5 . . ?
H33A C33 H33B 109.5 . . ?
C32 C33 H33C 109.5 . . ?
H33A C33 H33C 109.5 . . ?
H33B C33 H33C 109.5 . . ?
C32 C34 H34A 109.5 . . ?
C32 C34 H34B 109.5 . . ?
H34A C34 H34B 109.5 . . ?
C32 C34 H34C 109.5 . . ?
H34A C34 H34C 109.5 . . ?
H34B C34 H34C 109.5 . . ?
N3 C35 C36 123.2(4) . . ?
N3 C35 H35 118.4 . . ?
C36 C35 H35 118.4 . . ?
C35 C36 C37 119.2(4) . . ?
C35 C36 H36 120.4 . . ?
C37 C36 H36 120.4 . . ?
C38 C37 C36 117.4(4) . . ?
C38 C37 C40 121.4(4) . . ?
C36 C37 C40 121.2(4) . . ?
C39 C38 C37 120.2(4) . . ?
C39 C38 H38 119.9 . . ?
C37 C38 H38 119.9 . . ?
N3 C39 C38 122.6(4) . . ?
N3 C39 H39 118.7 . . ?
C38 C39 H39 118.7 . . ?
C41 C40 C44 117.7(4) . . ?
C41 C40 C37 120.0(4) . . ?
C44 C40 C37 122.3(4) . . ?
C42 C41 C40 119.8(4) . . ?
C42 C41 H41 120.1 . . ?
C40 C41 H41 120.1 . . ?
N4 C42 C41 123.1(4) . . ?
N4 C42 H42 118.5 . . ?
C41 C42 H42 118.5 . . ?
N4 C43 C44 122.3(4) . . ?
N4 C43 H43 118.9 . . ?
C44 C43 H43 118.9 . . ?
C43 C44 C40 119.8(4) . . ?
C43 C44 H44 120.1 . . ?
C40 C44 H44 120.1 . . ?
C46 C45 C47 121.7(6) . 3_676 ?
C46 C45 H45 119.2 . . ?
C47 C45 H45 119.2 3_676 . ?
C45 C46 C47 122.1(6) . . ?
C45 C46 H46 119.0 . . ?
C47 C46 H46 119.0 . . ?
C46 C47 C45 116.2(6) . 3_676 ?
C46 C47 C48 118.6(9) . . ?
C45 C47 C48 125.1(9) 3_676 . ?
C46 C47 H47 120.7 . . ?
C45 C47 H47 123.1 3_676 . ?
C48 C47 H47 2.6 . . ?
N1 Al1 N4 112.03(15) . . ?
N1 Al1 Cl1 114.95(13) . . ?
N4 Al1 Cl1 100.75(12) . . ?
N1 Al1 Cl2 114.55(12) . . ?
N4 Al1 Cl2 101.44(12) . . ?
Cl1 Al1 Cl2 111.42(8) . . ?
N2 Al2 N3 109.99(15) . 3_666 ?
N2 Al2 Cl3 114.16(12) . . ?
N3 Al2 Cl3 103.60(11) 3_666 . ?
N2 Al2 Cl4 116.17(12) . . ?
N3 Al2 Cl4 101.72(12) 3_666 . ?
Cl3 Al2 Cl4 109.73(7) . . ?
C1 N1 Si1 117.0(3) . . ?
C1 N1 Al1 115.2(3) . . ?
Si1 N1 Al1 127.15(19) . . ?
C23 N2 Si2 120.0(2) . . ?
C23 N2 Al2 118.3(2) . . ?
Si2 N2 Al2 121.48(17) . . ?
C35 N3 C39 117.3(3) . . ?
C35 N3 Al2 119.9(3) . 3_666 ?
C39 N3 Al2 122.8(3) . 3_666 ?
C42 N4 C43 117.3(3) . . ?
C42 N4 Al1 122.3(3) . . ?
C43 N4 Al1 120.3(3) . . ?
N1 Si1 C13 109.5(2) . . ?
N1 Si1 C14 114.63(19) . . ?
C13 Si1 C14 108.3(2) . . ?
N1 Si1 C15 111.71(16) . . ?
C13 Si1 C15 106.82(19) . . ?
C14 Si1 C15 105.49(19) . . ?
N2 Si2 C22 109.16(18) . . ?
N2 Si2 C21 114.05(18) . . ?
C22 Si2 C21 109.1(2) . . ?
N2 Si2 C18 111.15(16) . . ?
C22 Si2 C18 106.76(18) . . ?
C21 Si2 C18 106.30(19) . . ?
C47 C48 H48A 109.5 . . ?
C47 C48 H48B 109.5 . . ?
H48A C48 H48B 109.5 . . ?
C47 C48 H48C 109.5 . . ?
H48A C48 H48C 109.5 . . ?
H48B C48 H48C 109.5 . . ?
C47 C48 H47 5.2 . . ?
H48A C48 H47 112.6 . . ?
H48B C48 H47 104.3 . . ?
H48C C48 H47 111.4 . . ?

loop_
_geom_bond_atom_site_label_1
_geom_bond_atom_site_label_2
_geom_bond_distance
_geom_bond_site_symmetry_2
_geom_bond_publ_flag
C1 C9 1.410(5) . ?
C1 C2 1.411(5) . ?
C1 N1 1.460(5) . ?
C2 C6 1.387(6) . ?
C2 C3 1.510(6) . ?
C3 C4 1.523(6) . ?
C3 C5 1.543(6) . ?
C3 H3 1.0000 . ?
C4 H4A 0.9800 . ?
C4 H4B 0.9800 . ?
C4 H4C 0.9800 . ?
C5 H5A 0.9800 . ?
C5 H5B 0.9800 . ?
C5 H5C 0.9800 . ?
C6 C7 1.373(6) . ?
C6 H6 0.9500 . ?
C7 C8 1.367(6) . ?
C7 H7 0.9500 . ?
C8 C9 1.388(6) . ?
C8 H8 0.9500 . ?
C9 C10 1.510(6) . ?
C10 C12 1.518(6) . ?
C10 C11 1.527(7) . ?
C10 H10 1.0000 . ?
C11 H11A 0.9800 . ?
C11 H11B 0.9800 . ?
C11 H11C 0.9800 . ?
C12 H12A 0.9800 . ?
C12 H12B 0.9800 . ?
C12 H12C 0.9800 . ?
C13 Si1 1.844(5) . ?
C13 H13A 0.9800 . ?
C13 H13B 0.9800 . ?
C13 H13C 0.9800 . ?
C14 Si1 1.864(4) . ?
C14 H14A 0.9800 . ?
C14 H14B 0.9800 . ?
C14 H14C 0.9800 . ?
C15 C20 1.390(6) . ?
C15 C16 1.393(5) . ?
C15 Si1 1.878(4) . ?
C16 C17 1.392(5) . ?
C16 H16 0.9500 . ?
C17 C18 1.377(6) . ?
C17 H17 0.9500 . ?
C18 C19 1.394(5) . ?
C18 Si2 1.883(4) . ?
C19 C20 1.386(5) . ?
C19 H19 0.9500 . ?
C20 H20 0.9500 . ?
C21 Si2 1.864(5) . ?
C21 H21A 0.9800 . ?
C21 H21B 0.9800 . ?
C21 H21C 0.9800 . ?
C22 Si2 1.849(4) . ?
C22 H22A 0.9800 . ?
C22 H22B 0.9800 . ?
C22 H22C 0.9800 . ?
C23 C31 1.417(5) . ?
C23 C24 1.418(6) . ?
C23 N2 1.453(5) . ?
C24 C28 1.394(6) . ?
C24 C25 1.517(6) . ?
C25 C27 1.515(6) . ?
C25 C26 1.531(6) . ?
C25 H25 1.0000 . ?
C26 H26A 0.9800 . ?
C26 H26B 0.9800 . ?
C26 H26C 0.9800 . ?
C27 H27A 0.9800 . ?
C27 H27B 0.9800 . ?
C27 H27C 0.9800 . ?
C28 C29 1.369(6) . ?
C28 H28 0.9500 . ?
C29 C30 1.360(6) . ?
C29 H29 0.9500 . ?
C30 C31 1.402(6) . ?
C30 H30 0.9500 . ?
C31 C32 1.511(6) . ?
C32 C34 1.531(6) . ?
C32 C33 1.533(5) . ?
C32 H32 1.0000 . ?
C33 H33A 0.9800 . ?
C33 H33B 0.9800 . ?
C33 H33C 0.9800 . ?
C34 H34A 0.9800 . ?
C34 H34B 0.9800 . ?
C34 H34C 0.9800 . ?
C35 N3 1.339(5) . ?
C35 C36 1.376(5) . ?
C35 H35 0.9500 . ?
C36 C37 1.389(5) . ?
C36 H36 0.9500 . ?
C37 C38 1.381(5) . ?
C37 C40 1.479(5) . ?
C38 C39 1.369(5) . ?
C38 H38 0.9500 . ?
C39 N3 1.343(5) . ?
C39 H39 0.9500 . ?
C40 C41 1.379(5) . ?
C40 C44 1.382(6) . ?
C41 C42 1.365(5) . ?
C41 H41 0.9500 . ?
C42 N4 1.342(5) . ?
C42 H42 0.9500 . ?
C43 N4 1.348(5) . ?
C43 C44 1.376(6) . ?
C43 H43 0.9500 . ?
C44 H44 0.9500 . ?
C45 C46 1.352(8) . ?
C45 C47 1.379(9) 3_676 ?
C45 H45 0.9500 . ?
C46 C47 1.368(8) . ?
C46 H46 0.9500 . ?
C47 C45 1.379(9) 3_676 ?
C47 C48 1.554(13) . ?
C47 H47 1.0413 . ?
Al1 N1 1.811(3) . ?
Al1 N4 1.961(3) . ?
Al1 Cl1 2.1150(18) . ?
Al1 Cl2 2.1297(19) . ?
Al2 N2 1.799(3) . ?
Al2 N3 1.956(3) 3_666 ?
Al2 Cl3 2.1253(17) . ?
Al2 Cl4 2.1283(17) . ?
N1 Si1 1.742(3) . ?
N2 Si2 1.744(3) . ?
N3 Al2 1.956(3) 3_666 ?
C48 H48A 0.9800 . ?
C48 H48B 0.9800 . ?
C48 H48C 0.9800 . ?
C48 H47 0.5163 . ?
